data_1559110
loop_
_publ_author_name
'Sun, Xi-Shang'
'Wang, Xing-Heng'
'Tao, Hai-Yan'
'Wei, Liang'
'Wang, Chun-Jiang'

_publ_section_title
;
 Catalytic Asymmetric Synthesis of Quaternary Trifluoromethyl \a- to
 &#x03F5;-Amino Acid Derivatives via Umpolung Allylation/2-aza-Cope
 Rearrangement
;
_journal_name_full 'Chemical Science'
_journal_paper_doi 10.1039/D0SC04685J
_journal_year 2020
_chemical_formula_moiety 'C14 H13 F3 N2 O3'
_chemical_formula_sum 'C14 H13 F3 N2 O3'
_chemical_formula_weight 314.26
_space_group_crystal_system triclinic
_space_group_IT_number 2
_space_group_name_Hall '-P 1'
_space_group_name_H-M_alt 'P -1'
_atom_sites_solution_hydrogens geom
_atom_sites_solution_primary dual
_audit_creation_date 2019-03-04
_audit_creation_method
;
Olex2 1.2
(compiled 2018.05.29 svn.r3508 for OlexSys, GUI svn.r5506)
;
_audit_update_record
;
2020-07-22 deposited with the CCDC.	2020-09-17 downloaded from the CCDC.
;
_cell_angle_alpha 64.933(2)
_cell_angle_beta 83.768(2)
_cell_angle_gamma 83.692(2)
_cell_formula_units_Z 4
_cell_length_a 7.36180(10)
_cell_length_b 14.3967(4)
_cell_length_c 14.8046(3)
_cell_measurement_reflns_used 26378
_cell_measurement_temperature 100.01(10)
_cell_measurement_theta_max 73.6980
_cell_measurement_theta_min 3.2900
_cell_volume 1409.33(6)
_computing_cell_refinement 'CrysAlisPro 1.171.39.28b (Rigaku OD, 2015)'
_computing_data_collection 'CrysAlisPro 1.171.39.28b (Rigaku OD, 2015)'
_computing_data_reduction 'CrysAlisPro 1.171.39.28b (Rigaku OD, 2015)'
_computing_molecular_graphics 'Olex2 (Dolomanov et al., 2009)'
_computing_publication_material 'Olex2 (Dolomanov et al., 2009)'
_computing_structure_refinement 'ShelXL (Sheldrick, 2015)'
_computing_structure_solution 'ShelXT (Sheldrick, 2015)'
_diffrn_ambient_environment N~2~
_diffrn_ambient_temperature 100.01(10)
_diffrn_detector 'CCD plate'
_diffrn_measured_fraction_theta_full 0.996
_diffrn_measured_fraction_theta_max 0.979
_diffrn_measurement_details
;
List of Runs (angles in degrees, time in seconds):

  # Type    Start    End  Width  t~exp~   \w     \q     \k     \f   Frames
#--------------------------------------------------------------------------
  1  \w    -72.00 -29.00   0.50    0.50    --    0.00 -34.00 -60.00   86
  2  \w     -6.00  20.00   0.50    0.50    --    0.00  34.00  97.00   52
  3  \w     78.00 183.00   0.50    0.50    --   94.60  34.00  97.00  210
  4  \w     48.00  76.00   0.50    0.50    --   94.60 -34.00 -60.00   56
  5  \w    -44.00 -14.00   0.50    0.50    --    0.00 -77.00 -60.00   60
  6  \w    -17.00  37.00   0.50    0.50    --    0.00  38.00 120.00  108
  7  \w    -16.00  19.00   0.50    0.50    --    0.00  38.00 -90.00   70
  8  \w      2.00  28.00   0.50    0.50    --    0.00 -77.00 -60.00   52
  9  \w     37.00  73.00   0.50    0.50    --    0.00  19.00-120.00   72
 10  \w    -45.00 -16.00   0.50    0.50    --    0.00 -77.00 -30.00   58
 11  \w     35.00  65.00   0.50    0.50    --    0.00  38.00 -60.00   60
 12  \w     44.00  84.00   0.50    0.50    --    0.00  38.00 -90.00   80
 13  \w      3.00  28.00   0.50    0.50    --    0.00 -77.00 -30.00   50
 14  \w    -86.00 -53.00   0.50    0.50    --    0.00 -57.00  60.00   66
 15  \w     40.00  88.00   0.50    0.50    --    0.00  38.00 120.00   96
 16  \w    -17.00  11.00   0.50    0.50    --    0.00  38.00 -60.00   56
 17  \w    -17.00  25.00   0.50    0.50    --    0.00  19.00-120.00   84
 18  \w    -33.00  30.00   0.50    0.50    --    0.00 -82.00 120.00  126
 19  \w    -20.00  22.00   0.50    0.50    --    0.00 -57.00  60.00   84
 20  \w     68.00 109.00   0.50    0.50    --   94.60  71.00  45.13   82
 21  \w    106.00 184.00   0.50    0.50    --   94.60  73.00 112.69  156
 22  \w      5.00  47.00   0.50    0.50    --   94.60 -82.00 -60.00   84
 23  \w     67.00  93.00   0.50    0.50    --   94.60  73.00 112.69   52
 24  \w    156.00 183.00   0.50    0.50    --   94.60  61.00-180.00   54
 25  \w     71.00 123.00   0.50    0.50    --   94.60  61.00 -90.00  104
 26  \w    129.00 171.00   0.50    0.50    --   94.60  61.00 -60.00   84
 27  \w    143.00 184.00   0.50    0.50    --   94.60  71.00  93.14   82
 28  \w     70.00 101.00   0.50    0.50    --   94.60  64.00 -75.82   62
 29  \w     71.00 132.00   0.50    0.50    --   94.60  60.00 167.56  122
 30  \w     68.00  94.00   0.50    0.50    --   94.60  69.00  22.50   52
 31  \w     67.00  93.00   0.50    0.50    --   94.60  71.00 -33.94   52
 32  \w    154.00 184.00   0.50    0.50    --   94.60  71.00 -33.94   60
 33  \w     68.00  94.00   0.50    0.50    --   94.60  70.00  67.70   52
 34  \w     66.00  93.00   0.50    0.50    --   94.60  74.00 123.16   54
 35  \w     67.00 126.00   0.50    0.50    --   94.60  71.00  93.14  118
 36  \w    109.00 135.00   0.50    0.50    --   94.60  50.00 -92.90   52
 37  \w     71.00 150.00   0.50    0.50    --   94.60  61.00-180.00  158
 38  \w     74.00  99.00   0.50    0.50    --   94.60  50.00 -92.90   50
 39  \w      6.00 126.00   0.50    0.50    --   94.60 -82.00 120.00  240
 40  \w     69.00  95.00   0.50    0.50    --   94.60  68.00 -50.21   52
 41  \w    148.00 173.00   0.50    0.50    --   94.60  61.00 150.00   50
 42  \w     71.00 180.00   0.50    0.50    --   94.60  61.00 -30.00  218
 43  \w     67.00 105.00   0.50    0.50    --   94.60  71.00  32.68   76
 44  \w     67.00  92.00   0.50    0.50    --   94.60  71.00 -92.94   50
 45  \w     75.00 184.00   0.50    0.50    --   94.60  45.00  30.00  218
 46  \w     71.00  97.00   0.50    0.50    --   94.60  59.00  -1.03   52
 47  \w     53.00 125.00   0.50    0.50    --   94.60 -82.00 150.00  144
 48  \w     71.00  97.00   0.50    0.50    --   94.60  64.00-175.26   52
 49  \w     66.00 109.00   0.50    0.50    --   94.60  74.00-150.45   86
 50  \w     71.00  96.00   0.50    0.50    --   94.60  61.00  30.00   50
 51  \w     71.00 104.00   0.50    0.50    --   94.60  61.00 120.00   66
 52  \w     71.00  97.00   0.50    0.50    --   94.60  61.00  12.14   52
 53  \w    124.00 150.00   0.50    0.50    --   94.60  61.00  12.14   52
 54  \w     69.00 184.00   0.50    0.50    --   94.60  68.00-168.65  230
 55  \w     71.00 176.00   0.50    0.50    --   94.60  62.00 -51.26  210
 56  \w     29.00  97.00   0.50    0.50    --   94.60 -82.00  90.00  136
 57  \w     71.00  96.00   0.50    0.50    --   94.60  61.00-150.00   50
 58  \w    159.00 184.00   0.50    0.50    --   94.60  71.00  45.13   50
 59  \w    122.00 147.00   0.50    0.50    --   94.60  71.00  45.13   50
 60  \w     55.00 125.00   0.50    0.50    --   94.60 -82.00 -60.00  140
 61  \w     72.00 100.00   0.50    0.50    --   94.60  61.00 150.00   56
 62  \w     71.00 117.00   0.50    0.50    --   94.60  61.00 -60.00   92
 63  \w     71.00  96.00   0.50    0.50    --   94.60  61.00  90.00   50
 64  \w     67.00 172.00   0.50    0.50    --   94.60  71.00-131.57  210
 65  \w     53.00 116.00   0.50    0.50    --   94.60 -82.00   0.00  126
 66  \w     44.00 121.00   0.50    0.50    --   94.60 -82.00-150.00  154
;
_diffrn_measurement_device 'four-circle diffractometer'
_diffrn_measurement_device_type 'XtaLAB AFC12 (RINC): Kappa single'
_diffrn_measurement_method '\w scans'
_diffrn_orient_matrix_type 'CrysAlisPro convention (1999,Acta A55,543-557)'
_diffrn_orient_matrix_UB_11 0.0045154000
_diffrn_orient_matrix_UB_12 0.0766790000
_diffrn_orient_matrix_UB_13 0.0471581000
_diffrn_orient_matrix_UB_21 0.2050122000
_diffrn_orient_matrix_UB_22 -0.0309632000
_diffrn_orient_matrix_UB_23 0.0160554000
_diffrn_orient_matrix_UB_31 0.0498746000
_diffrn_orient_matrix_UB_32 0.0847822000
_diffrn_orient_matrix_UB_33 -0.1038200000
_diffrn_radiation_monochromator graphite
_diffrn_radiation_probe x-ray
_diffrn_radiation_type CuK\a
_diffrn_radiation_wavelength 1.54184
_diffrn_reflns_av_R_equivalents 0.0214
_diffrn_reflns_av_unetI/netI 0.0106
_diffrn_reflns_Laue_measured_fraction_full 0.996
_diffrn_reflns_Laue_measured_fraction_max 0.979
_diffrn_reflns_limit_h_max 9
_diffrn_reflns_limit_h_min -9
_diffrn_reflns_limit_k_max 17
_diffrn_reflns_limit_k_min -17
_diffrn_reflns_limit_l_max 18
_diffrn_reflns_limit_l_min -18
_diffrn_reflns_number 32442
_diffrn_reflns_point_group_measured_fraction_full 0.996
_diffrn_reflns_point_group_measured_fraction_max 0.979
_diffrn_reflns_theta_full 67.684
_diffrn_reflns_theta_max 73.961
_diffrn_reflns_theta_min 3.303
_diffrn_source 'fine-focus sealed X-ray tube'
_diffrn_source_type 'Enhance (Cu) X-ray Source'
_exptl_absorpt_coefficient_mu 1.141
_exptl_absorpt_correction_T_max 1.00000
_exptl_absorpt_correction_T_min 0.64445
_exptl_absorpt_correction_type multi-scan
_exptl_absorpt_process_details
;
CrysAlisPro 1.171.39.28b (Rigaku Oxford Diffraction, 2015)
Empirical absorption correction using spherical harmonics,
 implemented in SCALE3 ABSPACK scaling algorithm.
;
_exptl_crystal_colour 'clear yellow'
_exptl_crystal_colour_lustre clear
_exptl_crystal_colour_primary yellow
_exptl_crystal_density_diffrn 1.481
_exptl_crystal_description plate
_exptl_crystal_F_000 648
_exptl_crystal_size_max 0.4
_exptl_crystal_size_mid 0.25
_exptl_crystal_size_min 0.05
_refine_diff_density_max 0.269
_refine_diff_density_min -0.328
_refine_diff_density_rms 0.069
_refine_ls_extinction_method none
_refine_ls_goodness_of_fit_ref 1.056
_refine_ls_hydrogen_treatment constr
_refine_ls_matrix_type full
_refine_ls_number_parameters 401
_refine_ls_number_reflns 5607
_refine_ls_number_restraints 0
_refine_ls_restrained_S_all 1.056
_refine_ls_R_factor_all 0.0327
_refine_ls_R_factor_gt 0.0322
_refine_ls_shift/su_max 0.001
_refine_ls_shift/su_mean 0.000
_refine_ls_structure_factor_coef Fsqd
_refine_ls_weighting_details 'w=1/[\s^2^(Fo^2^)+(0.0405P)^2^+0.5648P] where P=(Fo^2^+2Fc^2^)/3'
_refine_ls_weighting_scheme calc
_refine_ls_wR_factor_gt 0.0805
_refine_ls_wR_factor_ref 0.0809
_reflns_Friedel_coverage 0.000
_reflns_number_gt 5444
_reflns_number_total 5607
_reflns_threshold_expression 'I > 2\s(I)'
_cod_data_source_file d0sc04685j2.cif
_cod_data_source_block 20190304_sxs-7-94
_cod_depositor_comments
;

2022-05-15
Z value and formula fixed to values more according to usual
chemical conventions.                 miguel
;
_cod_original_formula_sum 'C28 H26 F6 N4 O6'
_cod_original_formula_weight 628.53
_cod_original_formula_moiety '2(C14 H13 F3 N2 O3)'
_cod_original_formula_units_Z 2
_cod_database_code 1559110
_shelx_shelxl_version_number 2018/3
_shelx_space_group_comment
;
The symmetry employed for this shelxl refinement is uniquely defined
by the following loop, which should always be used as a source of
symmetry information in preference to the above space-group names.
They are only intended as comments.
;
_shelx_estimated_absorpt_t_max 0.945
_shelx_estimated_absorpt_t_min 0.658
_reflns_odcompleteness_completeness 99.64
_reflns_odcompleteness_iscentric 1
_reflns_odcompleteness_theta 66.97
_olex2_refinement_description
;
1. Fixed Uiso
 At 1.2 times of:
  All C(H) groups, All C(H,H) groups
 At 1.5 times of:
  All C(H,H,H) groups
2.a Ternary CH refined with riding coordinates:
 C00T(H00T), C010(H010)
2.b Secondary CH2 refined with riding coordinates:
 C015(H01L,H01M), C017(H01A,H01B)
2.c Aromatic/amide H refined with riding coordinates:
 C00N(H00N), C00S(H00S), C00U(H00U), C00V(H00V), C00W(H00W), C00X(H00X),
 C011(H011), C012(H012)
2.d Idealised Me refined as rotating group:
 C00Z(H00A,H00B,H00C), C013(H01F,H01G,H01H), C014(H01I,H01J,H01K), C018(H01C,
 H01D,H01E)
;
_olex2_submission_special_instructions 'No special instructions were received'
_oxdiff_exptl_absorpt_empirical_details
;
Empirical correction (ABSPACK) includes:
- Absorption correction using spherical harmonics
- Frame scaling
;
_oxdiff_exptl_absorpt_empirical_full_max 1.452
_oxdiff_exptl_absorpt_empirical_full_min 0.591

loop_
_space_group_symop_operation_xyz
'x, y, z'
'-x, -y, -z'

loop_
_atom_site_label
_atom_site_type_symbol
_atom_site_fract_x
_atom_site_fract_y
_atom_site_fract_z
_atom_site_U_iso_or_equiv
_atom_site_adp_type
_atom_site_occupancy
_atom_site_site_symmetry_order
_atom_site_calc_flag
_atom_site_refinement_flags_posn
_atom_site_refinement_flags_adp
_atom_site_refinement_flags_occupancy
_atom_site_disorder_assembly
_atom_site_disorder_group
F001 F 0.34589(9) 0.16773(5) 0.56931(5) 0.02425(15) Uani 1 1 d . . . . .
F002 F 0.58878(10) 0.06599(5) 0.61234(5) 0.02729(16) Uani 1 1 d . . . . .
F003 F 0.49581(10) 0.11606(6) 0.46457(6) 0.03010(17) Uani 1 1 d . . . . .
F004 F 0.58443(10) 0.23201(6) 1.14614(6) 0.03237(18) Uani 1 1 d . . . . .
O005 O 0.78706(11) 0.42588(6) 0.37037(6) 0.02033(17) Uani 1 1 d . . . . .
F006 F 0.31333(12) 0.29159(7) 1.17350(7) 0.0424(2) Uani 1 1 d . . . . .
O007 O 0.23316(11) 0.42128(6) 0.92522(6) 0.02209(17) Uani 1 1 d . . . . .
O008 O 0.33417(11) 0.22017(6) 0.85783(6) 0.02261(18) Uani 1 1 d . . . . .
F009 F 0.49649(13) 0.38875(6) 1.05671(7) 0.0459(2) Uani 1 1 d . . . . .
O00A O 0.95241(11) 0.21465(6) 0.52777(6) 0.02281(18) Uani 1 1 d . . . . .
O00B O 0.04732(11) 0.29151(6) 0.99926(6) 0.02409(18) Uani 1 1 d . . . . .
O00C O 0.85340(11) 0.17122(6) 0.41310(6) 0.02389(18) Uani 1 1 d . . . . .
N00D N 0.60342(12) 0.28434(7) 0.57070(7) 0.01616(18) Uani 1 1 d . . . . .
N00E N 0.27318(12) 0.05045(7) 0.90897(7) 0.01733(19) Uani 1 1 d . . . . .
N00F N 0.79069(12) 0.52920(7) 0.45435(7) 0.01622(18) Uani 1 1 d . . . . .
N00G N 0.33490(13) 0.15185(7) 1.08387(7) 0.01885(19) Uani 1 1 d . . . . .
C00H C 0.65356(13) 0.42916(8) 0.60816(8) 0.0150(2) Uani 1 1 d . . . . .
C00I C 0.23895(14) -0.03362(8) 1.00138(8) 0.0160(2) Uani 1 1 d . . . . .
C00J C 0.83243(15) 0.20753(8) 0.48273(8) 0.0176(2) Uani 1 1 d . . . . .
C00K C 0.75431(14) 0.44307(8) 0.44440(8) 0.0158(2) Uani 1 1 d . . . . .
C00L C 0.66207(13) 0.37274(8) 0.54530(8) 0.0148(2) Uani 1 1 d . . . . .
C00M C 0.30241(14) 0.10077(8) 1.03603(8) 0.0161(2) Uani 1 1 d . . . . .
C00N C 0.75782(14) 0.59110(8) 0.59066(8) 0.0179(2) Uani 1 1 d . . . . .
H00N H 0.812906 0.652255 0.552754 0.022 Uiso 1 1 calc R . . . .
C00O C 0.30560(14) 0.13498(8) 0.92253(8) 0.0171(2) Uani 1 1 d . . . . .
C00P C 0.19541(15) 0.32497(8) 0.98307(8) 0.0184(2) Uani 1 1 d . . . . .
C00Q C 0.73500(13) 0.52191(8) 0.55116(8) 0.0152(2) Uani 1 1 d . . . . .
C00R C 0.25802(14) -0.00660(8) 1.08024(8) 0.0159(2) Uani 1 1 d . . . . .
C00S C 0.22906(14) -0.07644(8) 1.17851(8) 0.0182(2) Uani 1 1 d . . . . .
H00S H 0.243073 -0.058998 1.230958 0.022 Uiso 1 1 calc R . . . .
C00T C 0.62939(14) 0.23964(8) 0.49812(8) 0.0164(2) Uani 1 1 d . . . . .
H00T H 0.586311 0.290520 0.434150 0.020 Uiso 1 1 calc R . . . .
C00U C 0.58857(14) 0.40465(8) 0.70652(8) 0.0169(2) Uani 1 1 d . . . . .
H00U H 0.532579 0.343754 0.744239 0.020 Uiso 1 1 calc R . . . .
C00V C 0.60960(15) 0.47395(9) 0.74729(8) 0.0199(2) Uani 1 1 d . . . . .
H00V H 0.566822 0.459375 0.813008 0.024 Uiso 1 1 calc R . . . .
C00W C 0.69407(15) 0.56465(9) 0.69033(9) 0.0203(2) Uani 1 1 d . . . . .
H00W H 0.708601 0.609079 0.719431 0.024 Uiso 1 1 calc R . . . .
C00X C 0.17834(15) -0.17359(8) 1.19683(9) 0.0207(2) Uani 1 1 d . . . . .
H00X H 0.157803 -0.221740 1.262309 0.025 Uiso 1 1 calc R . . . .
C00Y C 0.51451(15) 0.14679(8) 0.53620(8) 0.0191(2) Uani 1 1 d . . . . .
C00Z C 0.86014(15) 0.62024(8) 0.37229(8) 0.0203(2) Uani 1 1 d . . . . .
H00A H 0.921239 0.601637 0.321026 0.030 Uiso 1 1 calc GR . . . .
H00B H 0.944986 0.649123 0.396387 0.030 Uiso 1 1 calc GR . . . .
H00C H 0.759996 0.669999 0.345321 0.030 Uiso 1 1 calc GR . . . .
C010 C 0.37051(15) 0.25966(8) 1.02798(9) 0.0196(2) Uani 1 1 d . . . . .
H010 H 0.464993 0.266430 0.973986 0.023 Uiso 1 1 calc R . . . .
C011 C 0.18884(14) -0.12982(8) 1.01840(9) 0.0194(2) Uani 1 1 d . . . . .
H011 H 0.176153 -0.147510 0.965955 0.023 Uiso 1 1 calc R . . . .
C012 C 0.15819(15) -0.19912(8) 1.11794(9) 0.0213(2) Uani 1 1 d . . . . .
H012 H 0.123295 -0.264242 1.131901 0.026 Uiso 1 1 calc R . . . .
C013 C 0.27938(16) 0.04721(9) 0.81181(8) 0.0232(2) Uani 1 1 d . . . . .
H01F H 0.369223 -0.005559 0.809611 0.035 Uiso 1 1 calc GR . . . .
H01G H 0.311638 0.112472 0.760472 0.035 Uiso 1 1 calc GR . . . .
H01H H 0.161352 0.032583 0.801223 0.035 Uiso 1 1 calc GR . . . .
C014 C 0.13790(17) 0.59806(9) 0.83293(9) 0.0243(2) Uani 1 1 d . . . . .
H01I H 0.249820 0.603888 0.791669 0.036 Uiso 1 1 calc GR . . . .
H01J H 0.156745 0.614176 0.887707 0.036 Uiso 1 1 calc GR . . . .
H01K H 0.043983 0.645080 0.793998 0.036 Uiso 1 1 calc GR . . . .
C015 C 0.08021(16) 0.49009(9) 0.87274(9) 0.0228(2) Uani 1 1 d . . . . .
H01L H -0.028151 0.481922 0.918245 0.027 Uiso 1 1 calc R . . . .
H01M H 0.052269 0.474520 0.818316 0.027 Uiso 1 1 calc R . . . .
C016 C 0.44189(17) 0.29364(9) 1.10098(10) 0.0265(3) Uani 1 1 d . . . . .
C017 C 1.04075(17) 0.14065(10) 0.38784(10) 0.0278(3) Uani 1 1 d . . . . .
H01A H 1.094634 0.087967 0.446702 0.033 Uiso 1 1 calc R . . . .
H01B H 1.115351 0.199208 0.361333 0.033 Uiso 1 1 calc R . . . .
C018 C 1.0300(2) 0.09989(11) 0.31060(11) 0.0370(3) Uani 1 1 d . . . . .
H01C H 0.966523 0.150611 0.255421 0.055 Uiso 1 1 calc GR . . . .
H01D H 0.965197 0.038434 0.339652 0.055 Uiso 1 1 calc GR . . . .
H01E H 1.151588 0.084590 0.287355 0.055 Uiso 1 1 calc GR . . . .

loop_
_atom_site_aniso_label
_atom_site_aniso_U_11
_atom_site_aniso_U_22
_atom_site_aniso_U_33
_atom_site_aniso_U_23
_atom_site_aniso_U_13
_atom_site_aniso_U_12
F001 0.0169(3) 0.0256(3) 0.0309(4) -0.0122(3) 0.0014(3) -0.0047(3)
F002 0.0279(4) 0.0161(3) 0.0326(4) -0.0042(3) -0.0052(3) -0.0022(3)
F003 0.0345(4) 0.0342(4) 0.0327(4) -0.0230(3) 0.0017(3) -0.0133(3)
F004 0.0316(4) 0.0253(4) 0.0425(4) -0.0142(3) -0.0161(3) 0.0018(3)
O005 0.0231(4) 0.0213(4) 0.0168(4) -0.0088(3) 0.0013(3) -0.0017(3)
F006 0.0408(5) 0.0585(5) 0.0500(5) -0.0447(5) -0.0056(4) 0.0019(4)
O007 0.0208(4) 0.0170(4) 0.0256(4) -0.0058(3) -0.0019(3) -0.0026(3)
O008 0.0254(4) 0.0181(4) 0.0198(4) -0.0039(3) 0.0031(3) -0.0047(3)
F009 0.0543(5) 0.0184(4) 0.0675(6) -0.0125(4) -0.0335(5) -0.0065(3)
O00A 0.0175(4) 0.0253(4) 0.0285(4) -0.0139(4) -0.0031(3) -0.0003(3)
O00B 0.0208(4) 0.0212(4) 0.0316(5) -0.0119(4) -0.0006(3) -0.0046(3)
O00C 0.0214(4) 0.0282(4) 0.0279(4) -0.0186(4) 0.0016(3) 0.0008(3)
N00D 0.0150(4) 0.0159(4) 0.0187(4) -0.0085(4) -0.0014(3) 0.0000(3)
N00E 0.0189(4) 0.0177(4) 0.0154(4) -0.0074(4) 0.0013(3) -0.0017(3)
N00F 0.0171(4) 0.0147(4) 0.0154(4) -0.0050(4) 0.0011(3) -0.0026(3)
N00G 0.0196(4) 0.0161(4) 0.0214(5) -0.0089(4) 0.0010(4) -0.0019(3)
C00H 0.0122(4) 0.0141(5) 0.0188(5) -0.0071(4) -0.0017(4) 0.0007(4)
C00I 0.0126(5) 0.0163(5) 0.0182(5) -0.0071(4) 0.0005(4) 0.0008(4)
C00J 0.0191(5) 0.0137(5) 0.0195(5) -0.0068(4) 0.0011(4) -0.0020(4)
C00K 0.0133(5) 0.0155(5) 0.0174(5) -0.0057(4) -0.0018(4) 0.0005(4)
C00L 0.0122(4) 0.0150(5) 0.0159(5) -0.0057(4) -0.0015(4) 0.0011(4)
C00M 0.0141(5) 0.0158(5) 0.0177(5) -0.0070(4) 0.0010(4) -0.0003(4)
C00N 0.0169(5) 0.0142(5) 0.0227(5) -0.0075(4) -0.0022(4) -0.0012(4)
C00O 0.0143(5) 0.0177(5) 0.0184(5) -0.0073(4) 0.0017(4) -0.0007(4)
C00P 0.0218(5) 0.0168(5) 0.0199(5) -0.0108(4) 0.0005(4) -0.0031(4)
C00Q 0.0125(5) 0.0153(5) 0.0164(5) -0.0057(4) -0.0016(4) 0.0013(4)
C00R 0.0135(5) 0.0151(5) 0.0193(5) -0.0079(4) 0.0004(4) -0.0002(4)
C00S 0.0177(5) 0.0184(5) 0.0179(5) -0.0077(4) -0.0002(4) -0.0003(4)
C00T 0.0170(5) 0.0156(5) 0.0178(5) -0.0081(4) -0.0011(4) -0.0013(4)
C00U 0.0150(5) 0.0160(5) 0.0183(5) -0.0062(4) 0.0003(4) -0.0005(4)
C00V 0.0205(5) 0.0215(5) 0.0179(5) -0.0094(4) -0.0003(4) 0.0008(4)
C00W 0.0213(5) 0.0193(5) 0.0243(6) -0.0129(5) -0.0033(4) 0.0003(4)
C00X 0.0193(5) 0.0164(5) 0.0211(5) -0.0031(4) -0.0004(4) -0.0009(4)
C00Y 0.0193(5) 0.0185(5) 0.0221(5) -0.0106(4) -0.0016(4) -0.0021(4)
C00Z 0.0215(5) 0.0161(5) 0.0190(5) -0.0033(4) 0.0016(4) -0.0041(4)
C010 0.0204(5) 0.0158(5) 0.0239(6) -0.0097(4) 0.0011(4) -0.0031(4)
C011 0.0172(5) 0.0188(5) 0.0250(6) -0.0120(5) -0.0025(4) 0.0001(4)
C012 0.0186(5) 0.0140(5) 0.0304(6) -0.0079(5) -0.0028(4) -0.0016(4)
C013 0.0269(6) 0.0273(6) 0.0171(5) -0.0116(5) -0.0005(4) 0.0007(5)
C014 0.0287(6) 0.0199(6) 0.0235(6) -0.0084(5) -0.0032(5) 0.0008(4)
C015 0.0225(5) 0.0216(6) 0.0234(6) -0.0081(5) -0.0051(4) 0.0005(4)
C016 0.0267(6) 0.0193(6) 0.0381(7) -0.0150(5) -0.0088(5) -0.0003(4)
C017 0.0239(6) 0.0268(6) 0.0327(7) -0.0153(5) 0.0052(5) 0.0033(5)
C018 0.0445(8) 0.0331(7) 0.0366(7) -0.0218(6) 0.0080(6) 0.0037(6)

loop_
_atom_type_symbol
_atom_type_description
_atom_type_scat_dispersion_real
_atom_type_scat_dispersion_imag
_atom_type_scat_source
C C 0.0181 0.0091 'International Tables Vol C Tables 4.2.6.8 and 6.1.1.4'
H H 0.0000 0.0000 'International Tables Vol C Tables 4.2.6.8 and 6.1.1.4'
F F 0.0727 0.0534 'International Tables Vol C Tables 4.2.6.8 and 6.1.1.4'
N N 0.0311 0.0180 'International Tables Vol C Tables 4.2.6.8 and 6.1.1.4'
O O 0.0492 0.0322 'International Tables Vol C Tables 4.2.6.8 and 6.1.1.4'

loop_
_geom_angle_atom_site_label_1
_geom_angle_atom_site_label_2
_geom_angle_atom_site_label_3
_geom_angle
_geom_angle_site_symmetry_1
_geom_angle_site_symmetry_3
_geom_angle_publ_flag
C00P O007 C015 115.95(9) . . ?
C00J O00C C017 116.21(9) . . ?
C00L N00D C00T 117.98(9) . . ?
C00I N00E C013 124.82(9) . . ?
C00O N00E C00I 111.07(9) . . ?
C00O N00E C013 124.09(9) . . ?
C00K N00F C00Q 111.11(9) . . ?
C00K N00F C00Z 123.85(9) . . ?
C00Q N00F C00Z 124.76(9) . . ?
C00M N00G C010 118.64(9) . . ?
C00Q C00H C00L 107.23(9) . . ?
C00U C00H C00L 132.08(10) . . ?
C00U C00H C00Q 120.65(10) . . ?
C00R C00I N00E 110.03(9) . . ?
C011 C00I N00E 128.23(10) . . ?
C011 C00I C00R 121.72(10) . . ?
O00A C00J O00C 125.85(10) . . ?
O00A C00J C00T 124.26(10) . . ?
O00C C00J C00T 109.90(9) . . ?
O005 C00K N00F 126.88(10) . . ?
O005 C00K C00L 126.96(10) . . ?
N00F C00K C00L 106.17(9) . . ?
N00D C00L C00H 126.25(10) . . ?
N00D C00L C00K 128.50(9) . . ?
C00H C00L C00K 105.25(8) . . ?
N00G C00M C00O 128.85(10) . . ?
N00G C00M C00R 125.82(10) . . ?
C00R C00M C00O 105.31(9) . . ?
C00Q C00N H00N 121.6 . . ?
C00Q C00N C00W 116.78(10) . . ?
C00W C00N H00N 121.6 . . ?
O008 C00O N00E 127.06(10) . . ?
O008 C00O C00M 126.75(10) . . ?
N00E C00O C00M 106.18(9) . . ?
O007 C00P C010 110.47(9) . . ?
O00B C00P O007 125.88(10) . . ?
O00B C00P C010 123.65(10) . . ?
C00H C00Q N00F 110.22(9) . . ?
C00N C00Q N00F 127.85(10) . . ?
C00N C00Q C00H 121.90(10) . . ?
C00I C00R C00M 107.31(9) . . ?
C00S C00R C00I 120.71(10) . . ?
C00S C00R C00M 131.94(10) . . ?
C00R C00S H00S 120.9 . . ?
C00R C00S C00X 118.23(10) . . ?
C00X C00S H00S 120.9 . . ?
N00D C00T C00J 111.11(8) . . ?
N00D C00T H00T 109.0 . . ?
N00D C00T C00Y 108.10(9) . . ?
C00J C00T H00T 109.0 . . ?
C00Y C00T C00J 110.47(9) . . ?
C00Y C00T H00T 109.0 . . ?
C00H C00U H00U 120.9 . . ?
C00H C00U C00V 118.13(10) . . ?
C00V C00U H00U 120.9 . . ?
C00U C00V H00V 119.8 . . ?
C00W C00V C00U 120.47(10) . . ?
C00W C00V H00V 119.8 . . ?
C00N C00W H00W 119.0 . . ?
C00V C00W C00N 122.05(10) . . ?
C00V C00W H00W 119.0 . . ?
C00S C00X H00X 119.7 . . ?
C012 C00X C00S 120.50(10) . . ?
C012 C00X H00X 119.7 . . ?
F001 C00Y F002 106.87(9) . . ?
F001 C00Y C00T 111.64(9) . . ?
F002 C00Y C00T 112.06(9) . . ?
F003 C00Y F001 106.90(9) . . ?
F003 C00Y F002 107.30(9) . . ?
F003 C00Y C00T 111.77(9) . . ?
N00F C00Z H00A 109.5 . . ?
N00F C00Z H00B 109.5 . . ?
N00F C00Z H00C 109.5 . . ?
H00A C00Z H00B 109.5 . . ?
H00A C00Z H00C 109.5 . . ?
H00B C00Z H00C 109.5 . . ?
N00G C010 C00P 111.14(9) . . ?
N00G C010 H010 109.3 . . ?
N00G C010 C016 106.53(9) . . ?
C00P C010 H010 109.3 . . ?
C016 C010 C00P 111.19(9) . . ?
C016 C010 H010 109.3 . . ?
C00I C011 H011 121.5 . . ?
C00I C011 C012 116.92(10) . . ?
C012 C011 H011 121.5 . . ?
C00X C012 C011 121.91(10) . . ?
C00X C012 H012 119.0 . . ?
C011 C012 H012 119.0 . . ?
N00E C013 H01F 109.5 . . ?
N00E C013 H01G 109.5 . . ?
N00E C013 H01H 109.5 . . ?
H01F C013 H01G 109.5 . . ?
H01F C013 H01H 109.5 . . ?
H01G C013 H01H 109.5 . . ?
H01I C014 H01J 109.5 . . ?
H01I C014 H01K 109.5 . . ?
H01J C014 H01K 109.5 . . ?
C015 C014 H01I 109.5 . . ?
C015 C014 H01J 109.5 . . ?
C015 C014 H01K 109.5 . . ?
O007 C015 C014 107.19(9) . . ?
O007 C015 H01L 110.3 . . ?
O007 C015 H01M 110.3 . . ?
C014 C015 H01L 110.3 . . ?
C014 C015 H01M 110.3 . . ?
H01L C015 H01M 108.5 . . ?
F004 C016 F006 106.80(11) . . ?
F004 C016 C010 111.36(10) . . ?
F006 C016 C010 111.68(10) . . ?
F009 C016 F004 107.16(10) . . ?
F009 C016 F006 107.00(10) . . ?
F009 C016 C010 112.51(11) . . ?
O00C C017 H01A 110.4 . . ?
O00C C017 H01B 110.4 . . ?
O00C C017 C018 106.71(10) . . ?
H01A C017 H01B 108.6 . . ?
C018 C017 H01A 110.4 . . ?
C018 C017 H01B 110.4 . . ?
C017 C018 H01C 109.5 . . ?
C017 C018 H01D 109.5 . . ?
C017 C018 H01E 109.5 . . ?
H01C C018 H01D 109.5 . . ?
H01C C018 H01E 109.5 . . ?
H01D C018 H01E 109.5 . . ?

loop_
_geom_bond_atom_site_label_1
_geom_bond_atom_site_label_2
_geom_bond_distance
_geom_bond_site_symmetry_2
_geom_bond_publ_flag
F001 C00Y 1.3353(13) . ?
F002 C00Y 1.3437(13) . ?
F003 C00Y 1.3349(13) . ?
F004 C016 1.3343(14) . ?
O005 C00K 1.2165(13) . ?
F006 C016 1.3446(16) . ?
O007 C00P 1.3267(13) . ?
O007 C015 1.4647(13) . ?
O008 C00O 1.2179(14) . ?
F009 C016 1.3302(14) . ?
O00A C00J 1.2004(14) . ?
O00B C00P 1.1995(14) . ?
O00C C00J 1.3282(13) . ?
O00C C017 1.4593(14) . ?
N00D C00L 1.2757(14) . ?
N00D C00T 1.4559(13) . ?
N00E C00I 1.4104(14) . ?
N00E C00O 1.3638(14) . ?
N00E C013 1.4544(13) . ?
N00F C00K 1.3665(14) . ?
N00F C00Q 1.4098(13) . ?
N00F C00Z 1.4554(14) . ?
N00G C00M 1.2713(14) . ?
N00G C010 1.4548(14) . ?
C00H C00L 1.4649(14) . ?
C00H C00Q 1.4021(14) . ?
C00H C00U 1.3873(15) . ?
C00I C00R 1.4022(15) . ?
C00I C011 1.3835(15) . ?
C00J C00T 1.5373(14) . ?
C00K C00L 1.5385(14) . ?
C00M C00O 1.5360(15) . ?
C00M C00R 1.4601(14) . ?
C00N H00N 0.9300 . ?
C00N C00Q 1.3835(15) . ?
C00N C00W 1.3983(16) . ?
C00P C010 1.5420(15) . ?
C00R C00S 1.3832(15) . ?
C00S H00S 0.9300 . ?
C00S C00X 1.3930(15) . ?
C00T H00T 0.9800 . ?
C00T C00Y 1.5252(15) . ?
C00U H00U 0.9300 . ?
C00U C00V 1.3958(15) . ?
C00V H00V 0.9300 . ?
C00V C00W 1.3908(16) . ?
C00W H00W 0.9300 . ?
C00X H00X 0.9300 . ?
C00X C012 1.3909(16) . ?
C00Z H00A 0.9600 . ?
C00Z H00B 0.9600 . ?
C00Z H00C 0.9600 . ?
C010 H010 0.9800 . ?
C010 C016 1.5203(16) . ?
C011 H011 0.9300 . ?
C011 C012 1.3962(17) . ?
C012 H012 0.9300 . ?
C013 H01F 0.9600 . ?
C013 H01G 0.9600 . ?
C013 H01H 0.9600 . ?
C014 H01I 0.9600 . ?
C014 H01J 0.9600 . ?
C014 H01K 0.9600 . ?
C014 C015 1.5027(16) . ?
C015 H01L 0.9700 . ?
C015 H01M 0.9700 . ?
C017 H01A 0.9700 . ?
C017 H01B 0.9700 . ?
C017 C018 1.5022(18) . ?
C018 H01C 0.9600 . ?
C018 H01D 0.9600 . ?
C018 H01E 0.9600 . ?
